data_7019986
loop_
_publ_author_name
'Wang, Xiu-Li'
'Mu, Bao'
'Lin, Hong-Yan'
'Yang, Song'
'Liu, Guo-Cheng'
'Tian, Ai-Xiang'
'Zhang, Ju-Wen'

_publ_section_title
;
 Assembly and properties of transition-metal coordination polymers based
 on semi-rigid bis-pyridyl-bis-amide ligand: effect of polycarboxylates on
 the dimensionality.
;
_journal_issue 36
_journal_name_full 'Dalton transactions (Cambridge, England : 2003)'
_journal_page_first 11074
_journal_page_last 11084
_journal_paper_doi 10.1039/c2dt30907f
_journal_volume 41
_journal_year 2012
_chemical_formula_moiety 'C54 H52 Cu2 N8 O18, 2(H2 O)'
_chemical_formula_sum 'C54 H56 Cu2 N8 O20'
_chemical_formula_weight 1264.17
_chemical_name_systematic
;
?
;
_space_group_IT_number 1
_symmetry_cell_setting triclinic
_symmetry_space_group_name_Hall 'P 1'
_symmetry_space_group_name_H-M 'P 1'
_atom_sites_solution_hydrogens geom
_atom_sites_solution_primary direct
_atom_sites_solution_secondary difmap
_audit_creation_method SHELXL-97
_cell_angle_alpha 95.180(2)
_cell_angle_beta 96.444(2)
_cell_angle_gamma 117.107(2)
_cell_formula_units_Z 1
_cell_length_a 8.5553(10)
_cell_length_b 8.8213(11)
_cell_length_c 20.350(3)
_cell_measurement_reflns_used 1125
_cell_measurement_temperature 293(2)
_cell_measurement_theta_max 18.8192
_cell_measurement_theta_min 2.6625
_cell_volume 1341.0(3)
_computing_cell_refinement 'Bruker XSCANS'
_computing_data_collection 'Bruker XSCANS'
_computing_data_reduction 'Bruker SHELXTL'
_computing_molecular_graphics 'Bruker SHELXTL'
_computing_publication_material 'Bruker SHELXTL'
_computing_structure_refinement 'SHELXL-97 (Sheldrick, 2008)'
_computing_structure_solution 'SHELXS-97 (Sheldrick, 2008)'
_diffrn_ambient_temperature 293(2)
_diffrn_measured_fraction_theta_full 0.987
_diffrn_measured_fraction_theta_max 0.987
_diffrn_measurement_device_type 'Bruker P4'
_diffrn_measurement_method '\w scans'
_diffrn_radiation_monochromator graphite
_diffrn_radiation_source 'fine-focus sealed tube'
_diffrn_radiation_type MoK\a
_diffrn_radiation_wavelength 0.71073
_diffrn_reflns_av_R_equivalents 0.0400
_diffrn_reflns_av_sigmaI/netI 0.1035
_diffrn_reflns_limit_h_max 9
_diffrn_reflns_limit_h_min -10
_diffrn_reflns_limit_k_max 10
_diffrn_reflns_limit_k_min -10
_diffrn_reflns_limit_l_max 24
_diffrn_reflns_limit_l_min -24
_diffrn_reflns_number 9104
_diffrn_reflns_theta_full 25.00
_diffrn_reflns_theta_max 25.00
_diffrn_reflns_theta_min 2.66
_exptl_absorpt_coefficient_mu 0.882
_exptl_absorpt_correction_type none
_exptl_crystal_colour blue
_exptl_crystal_density_diffrn 1.564
_exptl_crystal_density_method 'not measured'
_exptl_crystal_description block
_exptl_crystal_F_000 653
_exptl_crystal_size_max 0.200
_exptl_crystal_size_mid 0.160
_exptl_crystal_size_min 0.140
_refine_diff_density_max 0.493
_refine_diff_density_min -0.476
_refine_diff_density_rms 0.081
_refine_ls_abs_structure_details 'Flack H D (1983), Acta Cryst. A39, 876-881'
_refine_ls_abs_structure_Flack 0.00(9)
_refine_ls_extinction_method none
_refine_ls_goodness_of_fit_ref 0.993
_refine_ls_hydrogen_treatment constr
_refine_ls_matrix_type full
_refine_ls_number_parameters 769
_refine_ls_number_reflns 7218
_refine_ls_number_restraints 29
_refine_ls_restrained_S_all 1.001
_refine_ls_R_factor_all 0.0960
_refine_ls_R_factor_gt 0.0575
_refine_ls_shift/su_max 0.001
_refine_ls_shift/su_mean 0.000
_refine_ls_structure_factor_coef Fsqd
_refine_ls_weighting_details 'calc w=1/[\s^2^(Fo^2^)+(0.0496P)^2^+0.0000P] where P=(Fo^2^+2Fc^2^)/3'
_refine_ls_weighting_scheme calc
_refine_ls_wR_factor_gt 0.1088
_refine_ls_wR_factor_ref 0.1243
_reflns_number_gt 4985
_reflns_number_total 7218
_reflns_threshold_expression >2sigma(I)
_cod_data_source_file c2dt30907f.txt
_cod_data_source_block Complex7
_cod_depositor_comments
;
The following automatic conversions were performed:

'_symmetry_cell_setting' value 'Triclinic' changed to 'triclinic'
according to /home/saulius/struct/CIF-dictionaries/cif_core.dic
dictionary named 'cif_core.dic' version 2.4.1 from 2010-06-29.

Automatic conversion script
Id: cif_fix_values 1891 2012-01-12 08:04:46Z andrius 
;
_cod_database_code 7019986

loop_
_symmetry_equiv_pos_as_xyz
'x, y, z'

loop_
_atom_site_label
_atom_site_type_symbol
_atom_site_fract_x
_atom_site_fract_y
_atom_site_fract_z
_atom_site_U_iso_or_equiv
_atom_site_adp_type
_atom_site_occupancy
_atom_site_symmetry_multiplicity
_atom_site_calc_flag
_atom_site_refinement_flags
_atom_site_disorder_assembly
_atom_site_disorder_group
C1 C 2.0027(15) 1.7013(13) 0.7222(5) 0.0302(16) Uani 1 1 d . . .
H1 H 1.8960 1.7067 0.7174 0.036 Uiso 1 1 calc R . .
C2 C 2.2489(10) 1.7032(10) 0.7909(4) 0.0266(19) Uani 1 1 d . . .
H2 H 2.3066 1.7069 0.8330 0.032 Uiso 1 1 calc R . .
C3 C 2.0050(12) 1.7071(12) 0.8462(4) 0.029(2) Uani 1 1 d D A .
C4 C 2.3299(11) 1.6990(11) 0.7352(4) 0.030(2) Uani 1 1 d . . .
C5 C 0.2641(13) 1.3009(14) 0.5103(5) 0.055(3) Uani 1 1 d . . .
H5 H 0.2370 1.3864 0.4980 0.066 Uiso 1 1 calc R . .
C6 C 0.4145(13) 1.3440(13) 0.5556(5) 0.046(3) Uani 1 1 d . . .
H6 H 0.4909 1.4584 0.5744 0.055 Uiso 1 1 calc R . .
C7 C 1.6525(13) 1.3731(13) 0.9040(4) 0.034(3) Uani 1 1 d . . .
H7 H 1.6395 1.4587 0.8843 0.041 Uiso 1 1 calc R . .
C8 C 1.1064(13) 1.1739(13) 0.7769(5) 0.046(3) Uani 1 1 d . . .
H8 H 1.0516 1.0490 0.7766 0.055 Uiso 1 1 calc R . .
C9 C 1.9881(14) 1.6870(12) 0.5967(5) 0.033(2) Uani 1 1 d U . .
C10 C -0.1494(10) 0.7752(10) 0.2662(3) 0.0235(19) Uani 1 1 d D . .
C11 C -0.1087(10) 0.7487(10) 0.2022(3) 0.029(2) Uani 1 1 d . . .
H11 H -0.0013 0.7493 0.1982 0.035 Uiso 1 1 calc R . .
C12 C -0.1839(11) 0.7068(11) 0.0765(4) 0.032(2) Uani 1 1 d . . .
C13 C 2.2043(14) 2.2112(13) 0.9885(4) 0.043(3) Uani 1 1 d . . .
H13 H 2.1668 2.2807 0.9671 0.052 Uiso 1 1 calc R . .
C14 C 0.9593(15) 1.1417(16) 0.6582(5) 0.068(4) Uani 1 1 d . . .
H14A H 0.8941 1.0171 0.6541 0.082 Uiso 1 1 calc R . .
H14B H 0.9821 1.1707 0.6142 0.082 Uiso 1 1 calc R . .
C15 C -0.1569(13) 0.3675(14) 0.4613(5) 0.044(3) Uani 1 1 d . . .
H15 H -0.0491 0.3931 0.4875 0.053 Uiso 1 1 calc R . .
C16 C -1.0528(15) 0.1902(14) 0.1629(5) 0.066(4) Uani 1 1 d . . .
H16A H -1.0382 0.1953 0.1165 0.079 Uiso 1 1 calc R . .
H16B H -1.1203 0.0697 0.1673 0.079 Uiso 1 1 calc R . .
C18 C 1.1335(13) 1.2090(15) 0.7055(5) 0.056(3) Uani 1 1 d . . .
H18A H 1.2024 1.3323 0.7063 0.068 Uiso 1 1 calc R . .
H18B H 1.2013 1.1549 0.6892 0.068 Uiso 1 1 calc R . .
C19 C 0.6684(17) 1.1471(17) 0.6378(6) 0.062(4) Uani 1 1 d . . .
C20 C -0.2286(10) 0.7220(10) 0.1461(3) 0.0243(18) Uani 1 1 d . . .
C21 C -0.2895(14) 0.1998(14) 0.4467(5) 0.048(3) Uani 1 1 d . . .
H21 H -0.2723 0.1129 0.4635 0.057 Uiso 1 1 calc R . .
C22 C -1.1578(12) 0.2806(12) 0.1800(5) 0.054(3) Uani 1 1 d . . .
H22 H -1.1002 0.3974 0.1688 0.065 Uiso 1 1 calc R . .
C23 C -0.0148(11) 0.8117(10) 0.3282(4) 0.029(2) Uani 1 1 d D . .
C24 C 2.6508(16) 2.1832(16) 1.1417(8) 0.096(6) Uani 1 1 d . . .
C25 C -1.1672(13) 0.2914(14) 0.2546(5) 0.063(3) Uani 1 1 d . . .
H25A H -1.2252 0.3603 0.2657 0.075 Uiso 1 1 calc R . .
H25B H -1.2392 0.1765 0.2643 0.075 Uiso 1 1 calc R . .
C26 C -0.6994(13) 0.3549(13) 0.3248(5) 0.052(3) Uani 1 1 d . . .
C27 C 1.6872(14) 1.1214(14) 0.9607(5) 0.051(3) Uani 1 1 d . . .
H27 H 1.7003 1.0374 0.9816 0.061 Uiso 1 1 calc R . .
C28 C 2.3628(13) 2.2834(12) 1.0325(5) 0.044(3) Uani 1 1 d . A .
H28 H 2.4354 2.4023 1.0399 0.053 Uiso 1 1 calc R . .
C29 C 2.2957(14) 2.0025(13) 1.0524(5) 0.049(3) Uani 1 1 d . A .
H29 H 2.3232 1.9310 1.0768 0.059 Uiso 1 1 calc R . .
C30 C -0.4479(13) 0.1613(13) 0.4071(4) 0.042(3) Uani 1 1 d . . .
H30 H -0.5378 0.0475 0.3967 0.051 Uiso 1 1 calc R . .
C31 C -0.9833(13) 0.3709(14) 0.2984(4) 0.062(3) Uani 1 1 d . . .
H31A H -0.9143 0.4896 0.2920 0.075 Uiso 1 1 calc R . .
H31B H -0.9959 0.3708 0.3452 0.075 Uiso 1 1 calc R . .
C32 C -0.8658(13) 0.2666(13) 0.2073(4) 0.050(3) Uani 1 1 d . . .
H32A H -0.8094 0.1962 0.1962 0.060 Uiso 1 1 calc R . .
H32B H -0.7910 0.3824 0.1990 0.060 Uiso 1 1 calc R . .
C33 C 0.1540(15) 1.1323(15) 0.4832(5) 0.053(3) Uani 1 1 d . . .
H33 H 0.0538 1.1057 0.4518 0.064 Uiso 1 1 calc R . .
C34 C 1.5209(13) 1.2055(13) 0.8858(5) 0.036(3) Uani 1 1 d . . .
C35 C 1.8157(12) 1.2933(13) 0.9765(5) 0.037(3) Uani 1 1 d . . .
H35 H 1.9173 1.3220 1.0075 0.045 Uiso 1 1 calc R . .
C36 C 0.9855(13) 1.2391(15) 0.8021(5) 0.053(3) Uani 1 1 d . . .
H36A H 1.0477 1.3643 0.8098 0.064 Uiso 1 1 calc R . .
H36B H 0.9589 1.2014 0.8446 0.064 Uiso 1 1 calc R . .
C37 C 1.5403(13) 1.0788(13) 0.9133(5) 0.046(3) Uani 1 1 d . . .
H37 H 1.4545 0.9640 0.9000 0.055 Uiso 1 1 calc R . .
C38 C -0.3345(11) 0.4570(12) 0.3997(4) 0.032(2) Uani 1 1 d . . .
H38 H -0.3497 0.5454 0.3833 0.038 Uiso 1 1 calc R . .
C39 C 0.8096(14) 1.1764(15) 0.7533(5) 0.057(3) Uani 1 1 d . . .
H39A H 0.7388 1.0525 0.7500 0.069 Uiso 1 1 calc R . .
H39B H 0.7421 1.2303 0.7701 0.069 Uiso 1 1 calc R . .
C40 C 0.8473(14) 1.2216(14) 0.6846(5) 0.053(3) Uani 1 1 d . . .
H40 H 0.9109 1.3472 0.6871 0.063 Uiso 1 1 calc R . .
C41 C 2.5007(12) 1.6921(12) 0.7421(4) 0.036(2) Uani 1 1 d . . .
C42 C 2.1006(13) 2.0327(13) 0.9765(5) 0.043(3) Uani 1 1 d . A .
H42 H 1.9950 1.9838 0.9457 0.051 Uiso 1 1 calc R . .
C43 C -0.3071(10) 0.7778(10) 0.2720(4) 0.0247(19) Uani 1 1 d . . .
H43 H -0.3310 0.8000 0.3143 0.030 Uiso 1 1 calc R . .
C44 C -0.4311(10) 0.7474(10) 0.2153(4) 0.0254(19) Uani 1 1 d . . .
C45 C -0.3873(11) 0.7253(10) 0.1522(4) 0.033(2) Uani 1 1 d . . .
H45 H -0.4653 0.7126 0.1139 0.040 Uiso 1 1 calc R . .
C46 C 2.4143(13) 2.1805(13) 1.0654(5) 0.044(3) Uani 1 1 d . . .
C47 C -0.4745(12) 0.2887(12) 0.3830(4) 0.035(2) Uani 1 1 d . . .
C48 C 0.3297(13) 1.0428(13) 0.5431(5) 0.040(3) Uani 1 1 d . . .
H48 H 0.3527 0.9539 0.5540 0.047 Uiso 1 1 calc R . .
C49 C 1.2867(14) 1.2596(14) 0.8243(5) 0.049(3) Uani 1 1 d . . .
C50 C 2.0818(11) 1.6923(10) 0.6647(4) 0.031(2) Uani 1 1 d . . .
C51 C 2.2410(11) 1.6888(10) 0.6720(4) 0.034(2) Uani 1 1 d . . .
H51 H 2.2904 1.6795 0.6343 0.041 Uiso 1 1 calc R . .
C52 C 0.4505(12) 1.2108(13) 0.5730(4) 0.035(3) Uani 1 1 d . . .
C53 C -0.5982(11) 0.7560(11) 0.2196(4) 0.031(2) Uani 1 1 d . . .
C54 C -0.8865(12) 0.2707(13) 0.2809(4) 0.040(3) Uani 1 1 d . . .
H54 H -0.9545 0.1523 0.2894 0.048 Uiso 1 1 calc R . .
C55 C 2.0849(10) 1.7021(10) 0.7853(3) 0.0244(19) Uani 1 1 d D . .
N1 N 2.5844(10) 2.2589(9) 1.1077(4) 0.047(2) Uani 1 1 d . A .
N2 N 1.8009(10) 1.4188(10) 0.9496(3) 0.032(2) Uani 1 1 d . . .
N3 N 0.1843(11) 1.0032(11) 0.5002(4) 0.037(2) Uani 1 1 d . . .
N4 N 0.6065(11) 1.2530(10) 0.6181(4) 0.043(2) Uani 1 1 d . . .
H4 H 0.6700 1.3602 0.6351 0.052 Uiso 1 1 calc R . .
N5 N -0.6377(10) 0.2456(11) 0.3425(4) 0.045(2) Uani 1 1 d . . .
H5A H -0.7056 0.1379 0.3272 0.054 Uiso 1 1 calc R . .
N6 N -0.1797(9) 0.4964(10) 0.4383(3) 0.033(2) Uani 1 1 d . . .
N7 N 1.3620(11) 1.1567(11) 0.8391(4) 0.042(2) Uani 1 1 d . . .
H7A H 1.3084 1.0523 0.8182 0.050 Uiso 1 1 calc R . .
N8 N 2.1469(11) 1.9306(11) 1.0073(4) 0.041(2) Uani 1 1 d . . .
O3 O 2.5998(7) 1.7642(7) 0.8034(3) 0.0419(15) Uani 1 1 d . . .
H3 H 2.5470 1.7998 0.8264 0.063 Uiso 1 1 calc R . .
O4 O 2.5484(10) 1.6305(10) 0.6994(3) 0.064(2) Uani 1 1 d . . .
O4W O 2.1944(7) 1.5915(7) 1.0289(3) 0.0409(16) Uani 1 1 d . . .
O5 O 2.0795(7) 1.7010(8) 0.5507(2) 0.0428(16) Uani 1 1 d . . .
O6 O -0.6180(9) 0.5108(9) 0.3425(4) 0.086(3) Uani 1 1 d . . .
O7 O -0.0745(7) 0.7955(7) 0.3826(2) 0.0358(14) Uani 1 1 d . . .
O8 O -0.0725(8) 0.6498(7) 0.0716(3) 0.0373(15) Uani 1 1 d . . .
O9 O 0.5780(12) 0.9907(11) 0.6209(5) 0.120(5) Uani 1 1 d . . .
O10 O 1.3577(9) 1.4129(10) 0.8459(4) 0.070(2) Uani 1 1 d . . .
O11 O -0.2532(9) 0.7464(10) 0.0313(3) 0.060(2) Uani 1 1 d . . .
O12 O 1.8334(9) 1.6658(12) 0.5898(3) 0.081(3) Uani 1 1 d . . .
O13 O -0.7268(8) 0.6979(8) 0.1743(3) 0.0457(18) Uani 1 1 d . . .
O14 O 1.8768(8) 1.7363(8) 0.8446(3) 0.0468(17) Uani 1 1 d . . .
O16 O 0.1435(8) 0.8557(8) 0.3235(3) 0.0439(16) Uani 1 1 d . . .
O18 O 2.0774(7) 1.6779(7) 0.8986(2) 0.0346(15) Uani 1 1 d . . .
O19 O -0.5993(7) 0.8315(8) 0.2789(2) 0.0449(16) Uani 1 1 d . . .
H19 H -0.5036 0.8632 0.3035 0.067 Uiso 1 1 calc R . .
O20 O 2.541(2) 2.054(2) 1.1668(8) 0.098(7) Uani 0.55(2) 1 d PU A 1
O20' O 2.601(2) 2.018(2) 1.1138(8) 0.058(7) Uani 0.45(2) 1 d PU A 2
Cu1 Cu 1.99345(10) 1.66665(10) 0.98300(4) 0.0297(3) Uani 1 1 d . . .
Cu2 Cu 0.01609(11) 0.74772(11) 0.46476(5) 0.0346(3) Uani 1 1 d . . .
O3W O 0.2598(9) 0.6919(9) 0.4398(3) 0.062(2) Uani 1 1 d . . .
H3WA H 0.3412 0.7307 0.4742 0.075 Uiso 1 1 d R . .
H3WB H 0.3018 0.7425 0.4074 0.075 Uiso 1 1 d R . .
O2W O 0.5989(14) 0.7709(14) 0.5176(5) 0.127(4) Uani 1 1 d U . .
O1W O 0.4480(8) 0.6816(9) 0.9533(3) 0.066(2) Uani 1 1 d . . .
H1WA H 0.4200 0.5939 0.9243 0.079 Uiso 1 1 d R . .
H1WB H 0.5494 0.7091 0.9759 0.079 Uiso 1 1 d R . .
H2WA H 0.6729 0.7425 0.5370 0.079 Uiso 1 1 d R . .
H2WB H 0.5880 0.8395 0.5487 0.079 Uiso 1 1 d R . .
H4WA H 2.2529 1.6413 1.0675 0.079 Uiso 1 1 d R . .
H4WB H 2.2315 1.6160 0.9928 0.079 Uiso 1 1 d R . .

loop_
_atom_site_aniso_label
_atom_site_aniso_U_11
_atom_site_aniso_U_22
_atom_site_aniso_U_33
_atom_site_aniso_U_23
_atom_site_aniso_U_13
_atom_site_aniso_U_12
C1 0.032(4) 0.026(4) 0.030(3) 0.001(3) -0.006(3) 0.014(3)
C2 0.022(5) 0.025(5) 0.028(4) -0.001(3) -0.006(3) 0.010(4)
C3 0.027(5) 0.032(5) 0.019(4) -0.002(4) -0.006(4) 0.010(4)
C4 0.020(5) 0.033(5) 0.026(4) -0.001(4) -0.001(4) 0.006(4)
C5 0.044(7) 0.048(7) 0.071(7) 0.000(6) -0.015(6) 0.029(6)
C6 0.043(7) 0.032(6) 0.061(6) -0.003(5) 0.004(5) 0.018(5)
C7 0.032(6) 0.037(7) 0.032(5) -0.007(5) -0.007(4) 0.020(6)
C8 0.044(7) 0.022(6) 0.048(6) -0.001(5) -0.020(5) 0.004(5)
C9 0.033(3) 0.034(3) 0.033(3) 0.0056(11) 0.0044(11) 0.0157(15)
C10 0.026(5) 0.023(5) 0.020(4) 0.002(3) 0.002(3) 0.011(4)
C11 0.018(5) 0.040(5) 0.028(4) 0.006(4) 0.009(4) 0.012(4)
C12 0.018(5) 0.039(5) 0.030(4) 0.000(4) -0.006(4) 0.009(4)
C13 0.055(7) 0.046(7) 0.037(5) 0.005(4) -0.001(5) 0.033(6)
C14 0.063(9) 0.077(9) 0.048(7) -0.012(6) -0.029(6) 0.031(8)
C15 0.034(6) 0.055(8) 0.035(5) 0.000(5) -0.010(5) 0.019(6)
C16 0.074(9) 0.057(8) 0.046(7) 0.004(6) -0.026(6) 0.021(7)
C18 0.032(7) 0.072(8) 0.062(7) -0.003(6) -0.008(5) 0.027(6)
C19 0.062(9) 0.054(8) 0.059(7) 0.009(6) -0.011(6) 0.024(7)
C20 0.021(5) 0.032(5) 0.020(4) -0.001(3) 0.004(3) 0.014(4)
C21 0.042(7) 0.045(7) 0.057(7) 0.006(5) 0.003(5) 0.023(6)
C22 0.036(6) 0.026(6) 0.078(7) -0.001(5) -0.034(5) 0.007(5)
C23 0.031(6) 0.024(5) 0.031(5) -0.004(4) 0.005(4) 0.013(4)
C24 0.045(8) 0.045(8) 0.151(13) 0.031(9) -0.048(9) -0.008(7)
C25 0.033(7) 0.063(8) 0.091(8) 0.022(6) 0.018(6) 0.018(6)
C26 0.034(6) 0.027(6) 0.076(7) 0.009(5) -0.015(5) 0.003(5)
C27 0.051(8) 0.054(7) 0.053(6) 0.019(6) 0.004(5) 0.027(6)
C28 0.047(7) 0.027(6) 0.050(6) 0.001(5) -0.003(5) 0.015(5)
C29 0.052(7) 0.041(7) 0.049(6) 0.001(5) -0.012(5) 0.024(6)
C30 0.041(7) 0.035(6) 0.042(5) -0.001(5) -0.002(5) 0.014(5)
C31 0.046(7) 0.087(9) 0.043(6) 0.001(6) 0.000(5) 0.025(7)
C32 0.045(7) 0.048(7) 0.053(6) 0.005(5) 0.009(5) 0.019(5)
C33 0.054(8) 0.055(8) 0.048(6) 0.008(6) -0.001(5) 0.026(7)
C34 0.039(6) 0.038(6) 0.034(5) -0.001(5) 0.000(4) 0.023(5)
C35 0.023(6) 0.038(7) 0.039(5) 0.000(5) -0.007(4) 0.008(5)
C36 0.041(7) 0.064(8) 0.047(6) 0.006(5) -0.006(5) 0.022(6)
C37 0.044(7) 0.041(6) 0.048(6) -0.005(5) -0.011(5) 0.023(5)
C38 0.025(5) 0.045(6) 0.016(4) 0.002(4) -0.006(3) 0.011(5)
C39 0.043(7) 0.080(9) 0.051(6) 0.012(6) -0.003(5) 0.033(7)
C40 0.040(7) 0.039(7) 0.058(7) 0.001(5) -0.024(5) 0.010(6)
C41 0.033(6) 0.042(6) 0.029(5) 0.014(5) 0.001(5) 0.013(5)
C42 0.038(7) 0.045(7) 0.043(6) -0.006(5) -0.010(5) 0.024(6)
C43 0.018(5) 0.029(5) 0.025(4) -0.002(3) 0.007(3) 0.010(4)
C44 0.019(5) 0.035(6) 0.024(4) 0.007(4) 0.002(3) 0.014(4)
C45 0.031(6) 0.036(6) 0.025(4) 0.000(4) -0.009(4) 0.013(5)
C46 0.048(7) 0.032(6) 0.042(6) 0.001(5) -0.005(5) 0.015(6)
C47 0.035(6) 0.032(6) 0.038(5) 0.006(4) 0.002(4) 0.016(5)
C48 0.028(6) 0.039(7) 0.038(6) 0.013(5) -0.006(5) 0.006(5)
C49 0.042(7) 0.040(7) 0.050(6) -0.002(5) -0.016(5) 0.013(6)
C50 0.039(6) 0.025(5) 0.020(4) 0.005(3) -0.003(4) 0.009(4)
C51 0.032(6) 0.036(5) 0.021(4) -0.001(4) -0.007(4) 0.010(5)
C52 0.027(6) 0.045(7) 0.018(4) -0.004(4) -0.011(4) 0.011(5)
C53 0.032(5) 0.031(5) 0.031(5) 0.007(4) 0.007(4) 0.016(5)
C54 0.023(5) 0.041(6) 0.041(6) 0.009(4) -0.007(4) 0.006(5)
C55 0.025(5) 0.025(5) 0.016(4) 0.003(3) -0.002(3) 0.006(4)
N1 0.034(5) 0.032(5) 0.062(5) -0.001(4) -0.023(4) 0.014(4)
N2 0.025(5) 0.040(5) 0.020(4) 0.003(4) 0.000(3) 0.007(4)
N3 0.038(5) 0.039(6) 0.029(5) 0.003(4) -0.003(4) 0.017(5)
N4 0.036(5) 0.022(5) 0.050(5) -0.002(4) -0.012(4) 0.002(4)
N5 0.022(5) 0.047(6) 0.056(5) -0.008(4) -0.006(4) 0.011(4)
N6 0.025(4) 0.042(5) 0.020(4) -0.002(3) -0.003(3) 0.008(4)
N7 0.038(5) 0.032(5) 0.049(5) 0.002(4) -0.008(4) 0.015(4)
N8 0.045(6) 0.045(6) 0.039(5) 0.005(4) -0.002(4) 0.029(5)
O3 0.032(4) 0.059(4) 0.036(3) 0.000(3) -0.001(3) 0.026(3)
O4 0.055(5) 0.107(7) 0.039(4) -0.006(4) 0.006(3) 0.050(5)
O4W 0.035(4) 0.046(4) 0.031(3) -0.004(3) -0.010(3) 0.015(3)
O5 0.028(4) 0.066(4) 0.019(3) 0.012(3) 0.000(3) 0.009(3)
O6 0.048(5) 0.036(5) 0.139(7) 0.008(5) -0.044(5) 0.004(4)
O7 0.028(4) 0.050(4) 0.022(3) 0.002(3) 0.001(3) 0.014(3)
O8 0.044(4) 0.046(4) 0.032(3) 0.008(3) 0.011(3) 0.028(3)
O9 0.074(7) 0.046(6) 0.195(11) -0.007(6) -0.087(7) 0.019(5)
O10 0.045(5) 0.038(5) 0.106(6) -0.018(4) -0.038(4) 0.017(4)
O11 0.040(4) 0.124(7) 0.024(3) 0.022(4) 0.000(3) 0.046(5)
O12 0.051(5) 0.175(9) 0.027(3) -0.002(4) -0.002(3) 0.068(5)
O13 0.026(4) 0.070(5) 0.039(3) -0.008(3) -0.008(3) 0.027(4)
O14 0.047(4) 0.086(5) 0.032(3) 0.003(3) 0.009(3) 0.053(4)
O16 0.026(4) 0.071(5) 0.032(3) -0.004(3) 0.000(3) 0.023(4)
O18 0.040(4) 0.048(4) 0.020(3) 0.001(3) 0.003(3) 0.026(3)
O19 0.034(4) 0.071(5) 0.027(3) -0.017(3) -0.008(3) 0.030(4)
O20 0.097(8) 0.098(8) 0.097(8) 0.020(2) 0.012(2) 0.044(4)
O20' 0.057(7) 0.057(7) 0.061(7) 0.009(2) 0.005(2) 0.029(4)
Cu1 0.0254(7) 0.0404(8) 0.0200(6) -0.0001(5) -0.0008(5) 0.0147(6)
Cu2 0.0266(7) 0.0478(8) 0.0203(6) 0.0042(5) -0.0034(5) 0.0118(6)
O3W 0.057(5) 0.083(6) 0.039(4) 0.007(4) 0.001(3) 0.029(4)
O2W 0.128(4) 0.126(4) 0.130(4) 0.021(2) 0.013(2) 0.063(3)
O1W 0.046(5) 0.089(6) 0.063(5) 0.003(4) -0.012(4) 0.037(4)

loop_
_atom_type_symbol
_atom_type_description
_atom_type_scat_dispersion_real
_atom_type_scat_dispersion_imag
_atom_type_scat_source
C C 0.0033 0.0016 'International Tables Vol C Tables 4.2.6.8 and 6.1.1.4'
H H 0.0000 0.0000 'International Tables Vol C Tables 4.2.6.8 and 6.1.1.4'
N N 0.0061 0.0033 'International Tables Vol C Tables 4.2.6.8 and 6.1.1.4'
O O 0.0106 0.0060 'International Tables Vol C Tables 4.2.6.8 and 6.1.1.4'
Cu Cu 0.3201 1.2651 'International Tables Vol C Tables 4.2.6.8 and 6.1.1.4'

loop_
_geom_angle_atom_site_label_1
_geom_angle_atom_site_label_2
_geom_angle_atom_site_label_3
_geom_angle
_geom_angle_site_symmetry_1
_geom_angle_site_symmetry_3
C55 C1 C50 120.2(9) . .
C55 C1 H1 119.9 . .
C50 C1 H1 119.9 . .
C55 C2 C4 122.2(7) . .
C55 C2 H2 118.9 . .
C4 C2 H2 118.9 . .
O14 C3 O18 123.7(8) . .
O14 C3 C55 121.0(7) . .
O18 C3 C55 115.3(7) . .
C51 C4 C2 118.8(8) . .
C51 C4 C41 119.9(7) . .
C2 C4 C41 121.1(7) . .
C33 C5 C6 119.9(10) . .
C33 C5 H5 120.1 . .
C6 C5 H5 120.1 . .
C5 C6 C52 118.3(9) . .
C5 C6 H6 120.8 . .
C52 C6 H6 120.8 . .
N2 C7 C34 122.6(9) . .
N2 C7 H7 118.7 . .
C34 C7 H7 118.7 . .
C36 C8 C49 109.6(9) . .
C36 C8 C18 111.3(8) . .
C49 C8 C18 110.1(9) . .
C36 C8 H8 108.6 . .
C49 C8 H8 108.6 . .
C18 C8 H8 108.6 . .
O12 C9 O5 126.2(9) . .
O12 C9 C50 119.8(9) . .
O5 C9 C50 113.9(8) . .
C43 C10 C11 120.0(7) . .
C43 C10 C23 120.0(7) . .
C11 C10 C23 119.9(7) . .
C20 C11 C10 119.6(7) . .
C20 C11 H11 120.2 . .
C10 C11 H11 120.2 . .
O11 C12 O8 125.3(8) . .
O11 C12 C20 119.9(8) . .
O8 C12 C20 114.8(7) . .
C28 C13 C42 119.0(9) . .
C28 C13 H13 120.5 . .
C42 C13 H13 120.5 . .
C18 C14 C40 109.9(9) . .
C18 C14 H14A 109.7 . .
C40 C14 H14A 109.7 . .
C18 C14 H14B 109.7 . .
C40 C14 H14B 109.7 . .
H14A C14 H14B 108.2 . .
N6 C15 C21 121.4(9) . .
N6 C15 H15 119.3 . .
C21 C15 H15 119.3 . .
C22 C16 C32 114.1(8) . .
C22 C16 H16A 108.7 . .
C32 C16 H16A 108.7 . .
C22 C16 H16B 108.7 . .
C32 C16 H16B 108.7 . .
H16A C16 H16B 107.6 . .
C14 C18 C8 112.2(9) . .
C14 C18 H18A 109.2 . .
C8 C18 H18A 109.2 . .
C14 C18 H18B 109.2 . .
C8 C18 H18B 109.2 . .
H18A C18 H18B 107.9 . .
O9 C19 N4 120.1(11) . .
O9 C19 C40 120.3(11) . .
N4 C19 C40 119.5(11) . .
C11 C20 C45 120.2(7) . .
C11 C20 C12 121.2(7) . .
C45 C20 C12 118.4(7) . .
C15 C21 C30 119.4(10) . .
C15 C21 H21 120.3 . .
C30 C21 H21 120.3 . .
C16 C22 C25 110.2(8) . .
C16 C22 C24 111.2(10) . 1_134
C25 C22 C24 107.4(11) . 1_134
C16 C22 H22 109.3 . .
C25 C22 H22 109.3 . .
C24 C22 H22 109.3 1_134 .
O16 C23 O7 124.4(7) . .
O16 C23 C10 120.0(7) . .
O7 C23 C10 115.6(7) . .
N1 C24 O20 116.7(14) . .
N1 C24 O20' 114.6(12) . .
O20 C24 O20' 59.4(10) . .
N1 C24 C22 120.9(10) . 1_976
O20 C24 C22 116.1(13) . 1_976
O20' C24 C22 114.0(13) . 1_976
C31 C25 C22 112.4(8) . .
C31 C25 H25A 109.1 . .
C22 C25 H25A 109.1 . .
C31 C25 H25B 109.1 . .
C22 C25 H25B 109.1 . .
H25A C25 H25B 107.9 . .
O6 C26 N5 123.8(9) . .
O6 C26 C54 120.2(9) . .
N5 C26 C54 115.9(9) . .
C37 C27 C35 118.2(10) . .
C37 C27 H27 120.9 . .
C35 C27 H27 120.9 . .
C46 C28 C13 120.0(9) . .
C46 C28 H28 120.0 . .
C13 C28 H28 120.0 . .
N8 C29 C46 123.8(9) . .
N8 C29 H29 118.1 . .
C46 C29 H29 118.1 . .
C47 C30 C21 120.5(10) . .
C47 C30 H30 119.7 . .
C21 C30 H30 119.7 . .
C54 C31 C25 110.6(8) . .
C54 C31 H31A 109.5 . .
C25 C31 H31A 109.5 . .
C54 C31 H31B 109.5 . .
C25 C31 H31B 109.5 . .
H31A C31 H31B 108.1 . .
C54 C32 C16 109.1(8) . .
C54 C32 H32A 109.9 . .
C16 C32 H32A 109.9 . .
C54 C32 H32B 109.9 . .
C16 C32 H32B 109.9 . .
H32A C32 H32B 108.3 . .
N3 C33 C5 122.6(10) . .
N3 C33 H33 118.7 . .
C5 C33 H33 118.7 . .
C37 C34 C7 119.2(9) . .
C37 C34 N7 117.8(10) . .
C7 C34 N7 123.0(9) . .
N2 C35 C27 123.3(9) . .
N2 C35 H35 118.4 . .
C27 C35 H35 118.4 . .
C8 C36 C39 113.2(9) . .
C8 C36 H36A 108.9 . .
C39 C36 H36A 108.9 . .
C8 C36 H36B 108.9 . .
C39 C36 H36B 108.9 . .
H36A C36 H36B 107.7 . .
C34 C37 C27 119.5(10) . .
C34 C37 H37 120.2 . .
C27 C37 H37 120.2 . .
N6 C38 C47 122.8(9) . .
N6 C38 H38 118.6 . .
C47 C38 H38 118.6 . .
C40 C39 C36 110.1(9) . .
C40 C39 H39A 109.6 . .
C36 C39 H39A 109.6 . .
C40 C39 H39B 109.6 . .
C36 C39 H39B 109.6 . .
H39A C39 H39B 108.2 . .
C39 C40 C19 107.5(10) . .
C39 C40 C14 110.3(9) . .
C19 C40 C14 109.4(9) . .
C39 C40 H40 109.9 . .
C19 C40 H40 109.9 . .
C14 C40 H40 109.9 . .
O4 C41 O3 122.4(9) . .
O4 C41 C4 125.4(7) . .
O3 C41 C4 112.2(8) . .
N8 C42 C13 122.2(9) . .
N8 C42 H42 118.9 . .
C13 C42 H42 118.9 . .
C10 C43 C44 120.7(7) . .
C10 C43 H43 119.6 . .
C44 C43 H43 119.6 . .
C43 C44 C45 118.6(7) . .
C43 C44 C53 122.1(7) . .
C45 C44 C53 119.0(7) . .
C20 C45 C44 120.7(7) . .
C20 C45 H45 119.6 . .
C44 C45 H45 119.6 . .
C28 C46 C29 116.5(9) . .
C28 C46 N1 118.4(9) . .
C29 C46 N1 125.0(9) . .
C30 C47 C38 117.4(8) . .
C30 C47 N5 119.3(9) . .
C38 C47 N5 123.3(8) . .
N3 C48 C52 123.3(10) . .
N3 C48 H48 118.3 . .
C52 C48 H48 118.3 . .
O10 C49 N7 123.0(9) . .
O10 C49 C8 120.1(10) . .
N7 C49 C8 117.0(9) . .
C51 C50 C1 119.9(7) . .
C51 C50 C9 120.9(8) . .
C1 C50 C9 119.2(8) . .
C50 C51 C4 120.6(8) . .
C50 C51 H51 119.7 . .
C4 C51 H51 119.7 . .
C48 C52 N4 123.2(9) . .
C48 C52 C6 117.6(8) . .
N4 C52 C6 119.1(9) . .
O13 C53 O19 121.7(8) . .
O13 C53 C44 124.7(7) . .
O19 C53 C44 113.6(7) . .
C31 C54 C32 110.9(8) . .
C31 C54 C26 109.9(8) . .
C32 C54 C26 108.8(8) . .
C31 C54 H54 109.1 . .
C32 C54 H54 109.1 . .
C26 C54 H54 109.1 . .
C2 C55 C1 118.1(8) . .
C2 C55 C3 120.0(6) . .
C1 C55 C3 121.9(8) . .
C24 N1 C46 126.3(9) . .
C35 N2 C7 117.1(9) . .
C35 N2 Cu1 118.4(6) . .
C7 N2 Cu1 124.4(7) . .
C48 N3 C33 118.2(10) . .
C48 N3 Cu2 117.8(7) . .
C33 N3 Cu2 124.0(7) . .
C19 N4 C52 128.0(10) . .
C19 N4 H4 116.0 . .
C52 N4 H4 116.0 . .
C26 N5 C47 127.0(8) . .
C26 N5 H5A 116.5 . .
C47 N5 H5A 116.5 . .
C38 N6 C15 118.5(8) . .
C38 N6 Cu2 120.9(7) . .
C15 N6 Cu2 120.6(6) . .
C49 N7 C34 126.4(9) . .
C49 N7 H7A 116.8 . .
C34 N7 H7A 116.8 . .
C42 N8 C29 118.2(9) . .
C42 N8 Cu1 119.9(7) . .
C29 N8 Cu1 121.8(7) . .
C41 O3 H3 109.5 . .
Cu1 O4W H4WA 118.9 . .
Cu1 O4W H4WB 80.5 . .
H4WA O4W H4WB 125.3 . .
C9 O5 Cu2 122.5(6) . 1_765
C23 O7 Cu2 129.0(5) . .
C12 O8 Cu1 109.5(5) . 1_344
C3 O18 Cu1 123.8(5) . .
C53 O19 H19 109.5 . .
O18 Cu1 O8 174.2(2) . 1_766
O18 Cu1 N2 90.6(3) . .
O8 Cu1 N2 90.1(3) 1_766 .
O18 Cu1 N8 89.0(3) . .
O8 Cu1 N8 91.6(3) 1_766 .
N2 Cu1 N8 167.5(3) . .
O18 Cu1 O4W 92.0(2) . .
O8 Cu1 O4W 82.3(2) 1_766 .
N2 Cu1 O4W 94.4(3) . .
N8 Cu1 O4W 98.1(3) . .
O5 Cu2 O7 172.3(3) 1_345 .
O5 Cu2 N3 87.5(3) 1_345 .
O7 Cu2 N3 93.0(3) . .
O5 Cu2 N6 90.2(3) 1_345 .
O7 Cu2 N6 88.1(3) . .
N3 Cu2 N6 170.9(3) . .
H3WA O3W H3WB 109.5 . .
H2WA O2W H2WB 105.0 . .
H1WA O1W H1WB 107.7 . .

loop_
_geom_bond_atom_site_label_1
_geom_bond_atom_site_label_2
_geom_bond_distance
_geom_bond_site_symmetry_2
C1 C55 1.392(11) .
C1 C50 1.430(14) .
C1 H1 0.9300 .
C2 C55 1.390(10) .
C2 C4 1.399(11) .
C2 H2 0.9300 .
C3 O14 1.233(10) .
C3 O18 1.279(9) .
C3 C55 1.487(10) .
C4 C51 1.393(9) .
C4 C41 1.482(12) .
C5 C33 1.364(13) .
C5 C6 1.369(12) .
C5 H5 0.9300 .
C6 C52 1.408(13) .
C6 H6 0.9300 .
C7 N2 1.355(11) .
C7 C34 1.372(13) .
C7 H7 0.9300 .
C8 C36 1.507(14) .
C8 C49 1.534(13) .
C8 C18 1.534(14) .
C8 H8 0.9800 .
C9 O12 1.239(11) .
C9 O5 1.265(11) .
C9 C50 1.504(11) .
C10 C43 1.377(10) .
C10 C11 1.412(10) .
C10 C23 1.511(9) .
C11 C20 1.371(9) .
C11 H11 0.9300 .
C12 O11 1.201(9) .
C12 O8 1.273(9) .
C12 C20 1.519(10) .
C13 C28 1.372(12) .
C13 C42 1.391(13) .
C13 H13 0.9300 .
C14 C18 1.507(12) .
C14 C40 1.538(15) .
C14 H14A 0.9700 .
C14 H14B 0.9700 .
C15 N6 1.352(12) .
C15 C21 1.370(14) .
C15 H15 0.9300 .
C16 C22 1.495(15) .
C16 C32 1.553(13) .
C16 H16A 0.9700 .
C16 H16B 0.9700 .
C18 H18A 0.9700 .
C18 H18B 0.9700 .
C19 O9 1.226(13) .
C19 N4 1.336(13) .
C19 C40 1.525(14) .
C20 C45 1.390(10) .
C21 C30 1.374(12) .
C21 H21 0.9300 .
C22 C25 1.527(14) .
C22 C24 1.530(13) 1_134
C22 H22 0.9800 .
C23 O16 1.245(9) .
C23 O7 1.262(9) .
C24 N1 1.259(12) .
C24 O20 1.298(19) .
C24 O20' 1.361(19) .
C24 C22 1.530(13) 1_976
C25 C31 1.526(12) .
C25 H25A 0.9700 .
C25 H25B 0.9700 .
C26 O6 1.220(11) .
C26 N5 1.349(12) .
C26 C54 1.545(12) .
C27 C37 1.372(12) .
C27 C35 1.387(13) .
C27 H27 0.9300 .
C28 C46 1.369(12) .
C28 H28 0.9300 .
C29 N8 1.328(11) .
C29 C46 1.406(13) .
C29 H29 0.9300 .
C30 C47 1.365(12) .
C30 H30 0.9300 .
C31 C54 1.506(13) .
C31 H31A 0.9700 .
C31 H31B 0.9700 .
C32 C54 1.528(12) .
C32 H32A 0.9700 .
C32 H32B 0.9700 .
C33 N3 1.343(12) .
C33 H33 0.9300 .
C34 C37 1.361(13) .
C34 N7 1.428(11) .
C35 N2 1.328(12) .
C35 H35 0.9300 .
C36 C39 1.536(12) .
C36 H36A 0.9700 .
C36 H36B 0.9700 .
C37 H37 0.9300 .
C38 N6 1.338(10) .
C38 C47 1.396(12) .
C38 H38 0.9300 .
C39 C40 1.518(14) .
C39 H39A 0.9700 .
C39 H39B 0.9700 .
C40 H40 0.9800 .
C41 O4 1.189(11) .
C41 O3 1.345(9) .
C42 N8 1.316(11) .
C42 H42 0.9300 .
C43 C44 1.393(10) .
C43 H43 0.9300 .
C44 C45 1.399(10) .
C44 C53 1.477(11) .
C45 H45 0.9300 .
C46 N1 1.425(11) .
C47 N5 1.406(11) .
C48 N3 1.318(11) .
C48 C52 1.391(13) .
C48 H48 0.9300 .
C49 O10 1.214(11) .
C49 N7 1.367(12) .
C50 C51 1.369(11) .
C51 H51 0.9300 .
C52 N4 1.405(11) .
C53 O13 1.224(9) .
C53 O19 1.327(9) .
C54 H54 0.9800 .
N2 Cu1 2.038(8) .
N3 Cu2 2.047(8) .
N4 H4 0.8600 .
N5 H5A 0.8600 .
N6 Cu2 2.051(8) .
N7 H7A 0.8600 .
N8 Cu1 2.062(8) .
O3 H3 0.8200 .
O4W Cu1 2.249(5) .
O4W H4WA 0.8415 .
O4W H4WB 0.8408 .
O5 Cu2 1.909(5) 1_765
O7 Cu2 1.926(5) .
O8 Cu1 1.946(5) 1_344
O18 Cu1 1.929(5) .
O19 H19 0.8200 .
Cu1 O8 1.946(5) 1_766
Cu2 O5 1.909(5) 1_345
O3W H3WA 0.8500 .
O3W H3WB 0.8500 .
O2W H2WA 0.8523 .
O2W H2WB 0.8778 .
O1W H1WA 0.8498 .
O1W H1WB 0.8501 .

loop_
_geom_hbond_atom_site_label_D
_geom_hbond_atom_site_label_H
_geom_hbond_atom_site_label_A
_geom_hbond_distance_DH
_geom_hbond_distance_HA
_geom_hbond_distance_DA
_geom_hbond_angle_DHA
_geom_hbond_site_symmetry_A
O3W H3WB O16 0.85 2.60 3.175(9) 125.8 .
N5 H5A O16 0.86 2.21 3.035(10) 160.8 1_445
O1W H1WA O10 0.85 1.99 2.831(10) 171.0 1_445
O1W H1WB O11 0.85 1.80 2.641(8) 171.9 1_656
O2W H2WA O12 0.85 2.04 2.885(12) 174.5 1_445
O2W H2WB O9 0.88 1.93 2.807(16) 176.0 .
O3W H3WB O6 0.85 2.72 2.996(12) 100.8 1_655
O4W H4WA O13 0.84 2.16 2.926(8) 152.2 1_866
O4W H4WB O1W 0.84 1.96 2.665(9) 140.5 1_765
O4W H4WB O18 0.84 2.45 3.013(7) 125.5 .
